data_7156958
loop_
_publ_author_name
'Su, Zhenjie'
'Xie, Zengyang'
'Wang, Shan'
'Luo, Naili'
'Wang, Cunde'

_publ_section_title
;
 Direct synthesis of highly functionalized furans from donor-acceptor
 cyclopropanes via DBU-mediated ring expansion reactions.
;
_journal_issue 31
_journal_name_full 'Organic &amp; biomolecular chemistry'
_journal_page_first 7342
_journal_page_last 7351
_journal_paper_doi 10.1039/c9ob01308c
_journal_volume 17
_journal_year 2019
_chemical_formula_moiety 'C16 H11 Br N2 O S'
_chemical_formula_sum 'C16 H11 Br N2 O S'
_chemical_formula_weight 359.23
_space_group_IT_number 2
_space_group_name_Hall '-P 1'
_space_group_name_H-M_alt 'P -1'
_symmetry_cell_setting Triclinic'
_symmetry_space_group_name_Hall '-P 1'
_symmetry_space_group_name_H-M 'P -1'
_atom_sites_solution_hydrogens geom
_atom_sites_solution_primary direct
_atom_sites_solution_secondary difmap
_audit_creation_method SHELXL-97
_audit_update_record
;
2018-11-22 deposited with the CCDC.    2019-07-08 downloaded from the CCDC.
;
_cell_angle_alpha 77.0(1)
_cell_angle_beta 86.0(1)
_cell_angle_gamma 77.3(1)
_cell_formula_units_Z 2
_cell_length_a 4.73(1)
_cell_length_b 10.20(2)
_cell_length_c 16.80(2)
_cell_measurement_reflns_used 2908
_cell_measurement_temperature 298
_cell_measurement_theta_max 22.22
_cell_measurement_theta_min 2.23
_cell_volume 770(2)
_computing_cell_refinement 'Bruker SAINT'
_computing_data_collection 'Bruker APEX2'
_computing_data_reduction 'Bruker SAINT'
_computing_molecular_graphics 'Bruker SHELXTL'
_computing_publication_material 'Bruker SHELXTL'
_computing_structure_refinement 'SHELXL-2014 (Sheldrick 2014)'
_computing_structure_solution 'SHELXS-97 (Sheldrick 2008)'
_diffrn_ambient_temperature 298
_diffrn_measured_fraction_theta_full 0.979
_diffrn_measured_fraction_theta_max 0.979
_diffrn_measurement_device_type 'Bruker APEX-II CCD'
_diffrn_measurement_method '\f and \w scans'
_diffrn_radiation_monochromator graphite
_diffrn_radiation_source 'fine-focus sealed tube'
_diffrn_radiation_type MoK\a
_diffrn_radiation_wavelength 0.71073
_diffrn_reflns_av_R_equivalents 0.0622
_diffrn_reflns_av_sigmaI/netI 0.0968
_diffrn_reflns_limit_h_max 6
_diffrn_reflns_limit_h_min -6
_diffrn_reflns_limit_k_max 13
_diffrn_reflns_limit_k_min -13
_diffrn_reflns_limit_l_max 21
_diffrn_reflns_limit_l_min -21
_diffrn_reflns_number 11664
_diffrn_reflns_theta_full 27.43
_diffrn_reflns_theta_max 27.43
_diffrn_reflns_theta_min 1.24
_exptl_absorpt_coefficient_mu 2.804
_exptl_absorpt_correction_T_max 1.0000
_exptl_absorpt_correction_T_min 0.7961
_exptl_absorpt_correction_type multi-scan
_exptl_absorpt_process_details sadabs
_exptl_crystal_colour colourless
_exptl_crystal_density_diffrn 1.550
_exptl_crystal_density_method 'not measured'
_exptl_crystal_description blocker
_exptl_crystal_F_000 360
_exptl_crystal_size_max 0.35
_exptl_crystal_size_mid 0.33
_exptl_crystal_size_min 0.3
_refine_diff_density_max 1.353
_refine_diff_density_min -0.896
_refine_diff_density_rms 0.134
_refine_ls_extinction_method none
_refine_ls_goodness_of_fit_ref 1.048
_refine_ls_hydrogen_treatment mixed
_refine_ls_matrix_type full
_refine_ls_number_parameters 190
_refine_ls_number_reflns 3436
_refine_ls_number_restraints 3
_refine_ls_restrained_S_all 1.058
_refine_ls_R_factor_all 0.1723
_refine_ls_R_factor_gt 0.0803
_refine_ls_shift/su_max 0.000
_refine_ls_shift/su_mean 0.000
_refine_ls_structure_factor_coef Fsqd
_refine_ls_weighting_details 'calc w=1/[\s^2^(Fo^2^)+(0.1371P)^2^+0.9928P] where P=(Fo^2^+2Fc^2^)/3'
_refine_ls_weighting_scheme calc
_refine_ls_wR_factor_gt 0.2162
_refine_ls_wR_factor_ref 0.2648
_reflns_number_gt 1755
_reflns_number_total 3502
_reflns_threshold_expression >2sigma(I)
_cod_data_source_file c9ob01308c2.cif
_cod_data_source_block 001_a
_cod_depositor_comments
;
The following automatic conversions were performed:

'_exptl_absorpt_correction_type' value 'Multi-scan' changed to
'multi-scan' according to
/home/data/users/saulius/crontab/automatic-downloads/rss-feeds/RSC/lib/dictionaries/cif_core.dic
dictionary named 'cif_core.dic' version 2.4.2 from 2011-04-26.

Automatic conversion script
Id: cif_fix_values 4973 2017-02-22 13:04:09Z antanas 

 Adding full bibliography for 7156957--7156963.cif.
;
_cod_original_sg_symbol_H-M P-1
_cod_database_code 7156958

loop_
_symmetry_equiv_pos_as_xyz
'x, y, z'
'-x, -y, -z'

loop_
_atom_site_label
_atom_site_type_symbol
_atom_site_fract_x
_atom_site_fract_y
_atom_site_fract_z
_atom_site_U_iso_or_equiv
_atom_site_adp_type
_atom_site_occupancy
_atom_site_symmetry_multiplicity
_atom_site_calc_flag
_atom_site_refinement_flags
Br01 Br -0.4343(2) 0.71966(9) 0.55619(5) 0.0729(5) Uani 1 1 d .
S1 S 0.7639(6) 0.4502(3) 0.26320(17) 0.0836(8) Uani 1 1 d U
C14 C 0.8004(11) 0.4758(5) 0.1011(3) 0.0158(10) Uani 1 1 d U
H14 H 0.7638 0.5008 0.0456 0.019 Uiso 1 1 calc R
O1 O 0.4451(10) 0.9687(5) 0.2425(3) 0.0459(12) Uani 1 1 d .
N1 N 0.7301(15) 1.0936(6) 0.1548(4) 0.0589(18) Uani 1 1 d .
H1A H 0.8359 1.1087 0.1115 0.071 Uiso 1 1 calc R
H1B H 0.7024 1.1493 0.1875 0.071 Uiso 1 1 calc R
N2 N 0.8657(17) 0.8525(7) -0.0041(4) 0.0643(19) Uani 1 1 d .
C8 C 0.4295(14) 0.7901(7) 0.1822(4) 0.0385(16) Uani 1 1 d .
C9 C 0.6100(15) 0.8783(7) 0.1333(4) 0.0415(16) Uani 1 1 d .
C7 C 0.3359(15) 0.8467(7) 0.2488(4) 0.0417(16) Uani 1 1 d .
C13 C 0.6295(14) 0.5401(7) 0.1703(4) 0.0402(15) Uani 1 1 d U
C11 C 0.7523(16) 0.8628(7) 0.0563(5) 0.0441(17) Uani 1 1 d .
C10 C 0.6109(14) 0.9855(7) 0.1712(4) 0.0397(16) Uani 1 1 d .
C6 C 0.1519(15) 0.8180(7) 0.3207(4) 0.0420(16) Uani 1 1 d .
C12 C 0.3749(16) 0.6634(7) 0.1576(4) 0.0448(17) Uani 1 1 d .
H12A H 0.3252 0.6879 0.1005 0.054 Uiso 1 1 calc R
H12B H 0.2090 0.6361 0.1887 0.054 Uiso 1 1 calc R
C5 C 0.0333(17) 0.9191(8) 0.3668(4) 0.0501(19) Uani 1 1 d .
H5 H 0.0747 1.0065 0.3507 0.060 Uiso 1 1 calc R
C2 C -0.0971(18) 0.6593(8) 0.4156(5) 0.057(2) Uani 1 1 d .
H2 H -0.1462 0.5735 0.4315 0.068 Uiso 1 1 calc R
C4 C -0.1390(18) 0.8910(8) 0.4337(5) 0.060(2) Uani 1 1 d .
H4 H -0.2148 0.9593 0.4624 0.071 Uiso 1 1 calc R
C1 C 0.0816(18) 0.6869(8) 0.3479(5) 0.053(2) Uani 1 1 d .
H1 H 0.1571 0.6178 0.3198 0.064 Uiso 1 1 calc R
C3 C -0.2027(16) 0.7612(8) 0.4596(4) 0.0484(18) Uani 1 1 d .
C15 C 1.0340(19) 0.3662(9) 0.1433(6) 0.065(2) Uani 1 1 d U
H15 H 1.1752 0.3152 0.1147 0.079 Uiso 1 1 calc R
C16 C 1.033(2) 0.3438(9) 0.2246(8) 0.082(3) Uani 1 1 d .
H16 H 1.1680 0.2759 0.2567 0.098 Uiso 1 1 calc R

loop_
_atom_site_aniso_label
_atom_site_aniso_U_11
_atom_site_aniso_U_22
_atom_site_aniso_U_33
_atom_site_aniso_U_23
_atom_site_aniso_U_13
_atom_site_aniso_U_12
Br01 0.0768(7) 0.0773(7) 0.0552(6) -0.0077(4) 0.0231(4) -0.0107(5)
S1 0.0885(19) 0.0862(18) 0.0763(16) -0.0160(14) 0.0070(14) -0.0229(15)
C14 0.021(3) 0.011(2) 0.019(3) -0.0105(19) 0.011(2) -0.0093(19)
O1 0.047(3) 0.042(3) 0.054(3) -0.015(2) 0.008(2) -0.017(2)
N1 0.072(5) 0.045(4) 0.065(4) -0.015(3) 0.019(4) -0.025(3)
N2 0.082(5) 0.062(4) 0.051(4) -0.015(3) 0.018(4) -0.022(4)
C8 0.029(4) 0.037(4) 0.048(4) -0.005(3) -0.005(3) -0.007(3)
C9 0.041(4) 0.037(4) 0.041(4) -0.002(3) -0.002(3) -0.004(3)
C7 0.038(4) 0.040(4) 0.047(4) -0.009(3) 0.001(3) -0.008(3)
C13 0.042(4) 0.043(4) 0.048(3) -0.023(3) 0.016(3) -0.024(3)
C11 0.049(4) 0.034(4) 0.049(4) -0.002(3) -0.002(4) -0.014(3)
C10 0.035(4) 0.034(4) 0.048(4) -0.005(3) -0.001(3) -0.005(3)
C6 0.033(4) 0.048(4) 0.044(4) -0.008(3) 0.000(3) -0.009(3)
C12 0.044(4) 0.048(4) 0.046(4) -0.011(3) 0.000(3) -0.018(3)
C5 0.062(5) 0.043(4) 0.049(4) -0.017(3) 0.011(4) -0.014(4)
C2 0.069(5) 0.045(4) 0.056(5) -0.006(4) 0.008(4) -0.020(4)
C4 0.067(6) 0.057(5) 0.057(5) -0.023(4) 0.008(4) -0.010(4)
C1 0.068(5) 0.043(4) 0.053(5) -0.020(4) 0.017(4) -0.014(4)
C3 0.046(4) 0.052(5) 0.045(4) -0.008(3) 0.000(3) -0.008(3)
C15 0.058(5) 0.056(5) 0.084(7) -0.030(5) -0.010(4) 0.001(4)
C16 0.068(6) 0.041(5) 0.133(10) -0.002(5) -0.027(6) -0.014(4)

loop_
_atom_type_symbol
_atom_type_description
_atom_type_scat_dispersion_real
_atom_type_scat_dispersion_imag
_atom_type_scat_source
C C 0.0033 0.0016 'International Tables Vol C Tables 4.2.6.8 and 6.1.1.4'
Br Br -0.2901 2.4595 'International Tables Vol C Tables 4.2.6.8 and 6.1.1.4'
O O 0.0106 0.0060 'International Tables Vol C Tables 4.2.6.8 and 6.1.1.4'
N N 0.0061 0.0033 'International Tables Vol C Tables 4.2.6.8 and 6.1.1.4'
S S 0.1246 0.1234 'International Tables Vol C Tables 4.2.6.8 and 6.1.1.4'
H H 0.0000 0.0000 'International Tables Vol C Tables 4.2.6.8 and 6.1.1.4'

loop_
_geom_angle_atom_site_label_1
_geom_angle_atom_site_label_2
_geom_angle_atom_site_label_3
_geom_angle
C16 S1 C13 94.9(5)
C15 C14 C13 104.7(5)
C15 C14 H14 127.7
C13 C14 H14 127.7
C10 O1 C7 107.3(10)
C10 N1 H1A 120.0
C10 N1 H1B 120.0
H1A N1 H1B 120.0
C7 C8 C9 105.8(6)
C7 C8 C12 131.6(9)
C9 C8 C12 122.6(6)
C10 C9 C11 125.0(11)
C10 C9 C8 108.4(6)
C11 C9 C8 126.7(12)
C8 C7 O1 109.6(12)
C8 C7 C6 137.3(13)
O1 C7 C6 113.1(10)
C12 C13 C14 125.2(5)
C12 C13 S1 124.7(9)
C14 C13 S1 110.0(5)
N2 C11 C9 178.8(8)
N1 C10 C9 134.9(14)
N1 C10 O1 116.2(10)
C9 C10 O1 108.9(6)
C1 C6 C5 116.9(7)
C1 C6 C7 121.1(8)
C5 C6 C7 122.0(7)
C8 C12 C13 114.8(6)
C8 C12 H12A 108.6
C13 C12 H12A 108.6
C8 C12 H12B 108.6
C13 C12 H12B 108.6
H12A C12 H12B 107.6
C4 C5 C6 121.4(7)
C4 C5 H5 119.2
C6 C5 H5 119.2
C1 C2 C3 119.4(15)
C1 C2 H2 120.3
C3 C2 H2 120.3
C5 C4 C3 120.6(9)
C5 C4 H4 119.7
C3 C4 H4 119.7
C2 C1 C6 121.5(9)
C2 C1 H1 119.3
C6 C1 H1 119.3
C4 C3 C2 120.3(7)
C4 C3 Br01 120.5(8)
C2 C3 Br01 119.2(6)
C16 C15 C14 116.9(11)
C16 C15 H15 121.6
C14 C15 H15 121.6
C15 C16 S1 113.4(12)
C15 C16 H16 123.3
S1 C16 H16 123.3

loop_
_geom_bond_atom_site_label_1
_geom_bond_atom_site_label_2
_geom_bond_distance
Br01 C3 1.913(8)
S1 C16 1.68(3)
S1 C13 1.709(8)
C14 C15 1.48(3)
C14 C13 1.554(9)
C14 H14 0.9300
O1 C10 1.384(9)
O1 C7 1.429(9)
N1 C10 1.31(3)
N1 H1A 0.8600
N1 H1B 0.8600
N2 C11 1.13(3)
C8 C7 1.38(3)
C8 C9 1.46(3)
C8 C12 1.520(11)
C9 C10 1.38(3)
C9 C11 1.44(3)
C7 C6 1.46(3)
C13 C12 1.52(3)
C6 C1 1.417(11)
C6 C5 1.42(3)
C12 H12A 0.9700
C12 H12B 0.9700
C5 C4 1.36(3)
C5 H5 0.9300
C2 C1 1.39(3)
C2 C3 1.39(3)
C2 H2 0.9300
C4 C3 1.390(12)
C4 H4 0.9300
C1 H1 0.9300
C15 C16 1.34(4)
C15 H15 0.9300
C16 H16 0.9300
